data_7061584
loop_
_publ_author_name
'Naskar, Barnali'
'Das Mukhopadhyay, Chitrangada'
'Goswami, Sanchita'

_publ_section_title
;
 A new diformyl phenol based chemosensor selectively detects Zn2+ and Co2+
 in the nanomolar range in 100% aqueous medium and HCT live cells
;
_journal_issue 24
_journal_name_full 'New Journal of Chemistry'
_journal_page_first 11946
_journal_page_last 11955
_journal_paper_doi 10.1039/D2NJ01478E
_journal_volume 46
_journal_year 2022
_chemical_formula_moiety '2(C22.50 H22 Cl3 N4 O Zn2)'
_chemical_formula_sum 'C45 H44 Cl6 N8 O2 Zn4'
_chemical_formula_weight 1203.14
_space_group_IT_number 60
_space_group_name_Hall '-P 2n 2ab'
_space_group_name_H-M_alt 'P b c n'
_symmetry_cell_setting orthorhombic
_symmetry_space_group_name_H-M 'P b c n'
_atom_sites_solution_hydrogens geom
_atom_sites_solution_primary direct
_atom_sites_solution_secondary difmap
_audit_creation_method SHELXL-97
_audit_update_record
;
2022-03-22 deposited with the CCDC.	2022-05-23 downloaded from the CCDC.
;
_cell_angle_alpha 90.00
_cell_angle_beta 90.00
_cell_angle_gamma 90.00
_cell_formula_units_Z 4
_cell_length_a 25.473(6)
_cell_length_b 11.826(3)
_cell_length_c 16.454(4)
_cell_measurement_reflns_used 21504
_cell_measurement_temperature 296(2)
_cell_measurement_theta_max 24.76
_cell_measurement_theta_min 1.60
_cell_volume 4957(2)
_computing_cell_refinement 'Bruker SMART'
_computing_data_collection 'Bruker SMART'
_computing_data_reduction 'Bruker SAINT'
_computing_molecular_graphics 'Diamond 3.0'
_computing_publication_material SHELXL-97
_computing_structure_refinement 'SHELXL-97 (Sheldrick, 2008)'
_computing_structure_solution 'SHELXS-97 (Sheldrick, 2008)'
_diffrn_ambient_temperature 296(2)
_diffrn_measured_fraction_theta_full 0.990
_diffrn_measured_fraction_theta_max 0.990
_diffrn_measurement_device_type 'Bruker APEX-II CCD'
_diffrn_measurement_method 'phi and omega scans'
_diffrn_radiation_monochromator graphite
_diffrn_radiation_source 'fine-focus sealed tube'
_diffrn_radiation_type MoK\a
_diffrn_radiation_wavelength 0.71073
_diffrn_reflns_av_R_equivalents 0.0531
_diffrn_reflns_av_unetI/netI 0.0434
_diffrn_reflns_limit_h_max 29
_diffrn_reflns_limit_h_min -28
_diffrn_reflns_limit_k_max 13
_diffrn_reflns_limit_k_min -13
_diffrn_reflns_limit_l_max 19
_diffrn_reflns_limit_l_min -19
_diffrn_reflns_number 21504
_diffrn_reflns_theta_full 24.76
_diffrn_reflns_theta_max 24.76
_diffrn_reflns_theta_min 1.60
_exptl_absorpt_coefficient_mu 2.282
_exptl_absorpt_correction_T_max 0.7451
_exptl_absorpt_correction_T_min 0.4042
_exptl_absorpt_correction_type multi-scan
_exptl_absorpt_process_details 'SADABS(Sheldrick, 2008)'
_exptl_crystal_colour 'pale yellow'
_exptl_crystal_density_diffrn 1.612
_exptl_crystal_density_method 'not measured'
_exptl_crystal_description block
_exptl_crystal_F_000 2432.0
_exptl_crystal_size_max 0.28
_exptl_crystal_size_mid 0.25
_exptl_crystal_size_min 0.23
_refine_diff_density_max 1.644
_refine_diff_density_min -0.426
_refine_diff_density_rms 0.099
_refine_ls_extinction_method none
_refine_ls_goodness_of_fit_ref 0.961
_refine_ls_hydrogen_treatment mixed
_refine_ls_matrix_type full
_refine_ls_number_parameters 299
_refine_ls_number_reflns 4194
_refine_ls_number_restraints 0
_refine_ls_restrained_S_all 0.961
_refine_ls_R_factor_all 0.0761
_refine_ls_R_factor_gt 0.0506
_refine_ls_shift/su_max 0.001
_refine_ls_shift/su_mean 0.000
_refine_ls_structure_factor_coef Fsqd
_refine_ls_weighting_details 'calc w=1/[\s^2^(Fo^2^)+(0.1291P)^2^+1.0028P] where P=(Fo^2^+2Fc^2^)/3'
_refine_ls_weighting_scheme calc
_refine_ls_wR_factor_gt 0.1536
_refine_ls_wR_factor_ref 0.1780
_reflns_number_gt 2982
_reflns_number_total 4194
_reflns_threshold_expression >2sigma(I)
_cod_data_source_file d2nj01478e2.cif
_cod_data_source_block bn70a
_cod_depositor_comments
;
The following automatic conversions were performed:

data item '_exptl_absorpt_correction_type' value 'MULTI-SCAN' was
changed to 'multi-scan' in accordance with the
/home/data/users/saulius/crontab/automatic-downloads/rss-feeds/RSC/lib/dictionaries/cif_core.dic
dictionary named 'cif_core.dic' version 2.4.2 last updated on
2011-04-26.

Automatic conversion script
Id: cif_fix_values 7556 2019-12-06 15:28:31Z antanas 

 Adding full bibliography for 7061584.cif.
;
_cod_original_cell_volume 4956.7(19)
_cod_original_sg_symbol_H-M Pbcn
_cod_database_code 7061584

loop_
_symmetry_equiv_pos_as_xyz
'x, y, z'
'x+1/2, -y+1/2, -z'
'-x, y, -z+1/2'
'-x+1/2, -y+1/2, z+1/2'
'-x, -y, -z'
'-x-1/2, y-1/2, z'
'x, -y, z-1/2'
'x-1/2, y-1/2, -z-1/2'

loop_
_atom_site_label
_atom_site_type_symbol
_atom_site_fract_x
_atom_site_fract_y
_atom_site_fract_z
_atom_site_U_iso_or_equiv
_atom_site_adp_type
_atom_site_occupancy
_atom_site_symmetry_multiplicity
_atom_site_calc_flag
_atom_site_refinement_flags
_atom_site_disorder_assembly
_atom_site_disorder_group
Zn1 Zn 0.33838(3) 0.76688(6) 0.19017(4) 0.0443(2) Uani 1 1 d . . .
Zn2 Zn 0.34486(3) 0.85552(6) -0.00536(4) 0.0453(3) Uani 1 1 d . . .
Cl3 Cl 0.40225(6) 0.73718(13) 0.08432(9) 0.0559(4) Uani 1 1 d . . .
Cl2 Cl 0.31599(7) 0.74032(13) -0.10379(10) 0.0653(5) Uani 1 1 d . . .
Cl1 Cl 0.35850(7) 0.94074(13) 0.23845(10) 0.0649(5) Uani 1 1 d . . .
O1 O 0.29578(14) 0.8225(3) 0.0890(2) 0.0458(9) Uani 1 1 d . . .
N3 N 0.38298(19) 0.6654(4) 0.2755(3) 0.0513(12) Uani 1 1 d . . .
N4 N 0.41354(19) 0.9219(4) -0.0589(3) 0.0541(13) Uani 1 1 d . . .
N1 N 0.3074(2) 1.0115(4) -0.0106(3) 0.0466(11) Uani 1 1 d . . .
N2 N 0.2716(2) 0.6784(5) 0.2201(3) 0.0654(15) Uani 1 1 d . . .
C6 C 0.2098(2) 0.7838(5) 0.1368(3) 0.0448(13) Uani 1 1 d . . .
C1 C 0.2461(2) 0.8486(5) 0.0902(3) 0.0421(13) Uani 1 1 d . . .
C15 C 0.2602(2) 1.0245(5) 0.0082(3) 0.0494(14) Uani 1 1 d . . .
H15 H 0.2454 1.0943 -0.0041 0.059 Uiso 1 1 calc R . .
C5 C 0.1565(2) 0.8083(6) 0.1328(4) 0.0561(16) Uani 1 1 d . . .
H5 H 0.1333 0.7621 0.1611 0.067 Uiso 1 1 calc R . .
C16 C 0.3360(3) 1.1067(5) -0.0455(4) 0.0574(16) Uani 1 1 d . . .
H16A H 0.3180 1.1765 -0.0317 0.069 Uiso 1 1 calc R . .
H16B H 0.3362 1.0998 -0.1042 0.069 Uiso 1 1 calc R . .
C2 C 0.2263(2) 0.9428(5) 0.0471(4) 0.0500(14) Uani 1 1 d . . .
C3 C 0.1723(3) 0.9648(6) 0.0469(5) 0.0638(18) Uani 1 1 d . . .
H3 H 0.1599 1.0265 0.0177 0.077 Uiso 1 1 calc R . .
C4 C 0.1365(2) 0.8970(6) 0.0893(4) 0.0619(17) Uani 1 1 d . . .
C7 C 0.2258(2) 0.6972(6) 0.1930(4) 0.0579(16) Uani 1 1 d . . .
H7 H 0.1995 0.6494 0.2117 0.070 Uiso 1 1 calc R . .
C10 C 0.3679(3) 0.5654(7) 0.3034(5) 0.088(3) Uani 1 1 d . . .
C18 C 0.4283(2) 1.0306(5) -0.0551(4) 0.0566(16) Uani 1 1 d . . .
C22 C 0.4445(3) 0.8503(6) -0.0981(4) 0.0710(19) Uani 1 1 d . . .
H22 H 0.4341 0.7750 -0.1009 0.085 Uiso 1 1 calc R . .
C14 C 0.4309(3) 0.6982(7) 0.2932(5) 0.073(2) Uani 1 1 d . . .
H14 H 0.4419 0.7678 0.2731 0.087 Uiso 1 1 calc R . .
C17 C 0.3920(3) 1.1121(6) -0.0147(4) 0.0667(19) Uani 1 1 d . . .
H17A H 0.4053 1.1881 -0.0228 0.080 Uiso 1 1 calc R . .
H17B H 0.3920 1.0972 0.0433 0.080 Uiso 1 1 calc R . .
C19 C 0.4749(3) 1.0657(6) -0.0900(4) 0.0691(19) Uani 1 1 d . . .
H19 H 0.4844 1.1415 -0.0872 0.083 Uiso 1 1 calc R . .
C20 C 0.5070(3) 0.9919(8) -0.1282(5) 0.079(2) Uani 1 1 d . . .
H20 H 0.5391 1.0153 -0.1494 0.095 Uiso 1 1 calc R . .
C23 C 0.0787(2) 0.9225(7) 0.0900(6) 0.093(3) Uani 1 1 d . . .
H23A H 0.0608 0.8717 0.0539 0.139 Uiso 1 1 calc R . .
H23B H 0.0730 0.9990 0.0726 0.139 Uiso 1 1 calc R . .
H23C H 0.0653 0.9130 0.1441 0.139 Uiso 1 1 calc R . .
C21 C 0.4909(3) 0.8803(8) -0.1348(4) 0.079(2) Uani 1 1 d . . .
H21 H 0.5108 0.8275 -0.1632 0.094 Uiso 1 1 calc R . .
C11 C 0.4016(3) 0.5016(8) 0.3519(6) 0.116(4) Uani 1 1 d . . .
H11 H 0.3906 0.4323 0.3724 0.139 Uiso 1 1 calc R . .
C12 C 0.4502(3) 0.5401(8) 0.3690(5) 0.090(3) Uani 1 1 d . . .
H12 H 0.4728 0.4984 0.4019 0.109 Uiso 1 1 calc R . .
C13 C 0.4653(3) 0.6384(7) 0.3383(5) 0.083(2) Uani 1 1 d . . .
H13 H 0.4990 0.6657 0.3475 0.099 Uiso 1 1 calc R . .
C8 C 0.2770(4) 0.5889(10) 0.2830(7) 0.133(5) Uani 1 1 d . . .
H8A H 0.2805 0.6259 0.3354 0.160 Uiso 1 1 calc R . .
H8B H 0.2444 0.5464 0.2843 0.160 Uiso 1 1 calc R . .
C9 C 0.3152(4) 0.5171(8) 0.2759(7) 0.039(2) Uani 0.50 1 d P . .
H9A H 0.3179 0.4940 0.2195 0.047 Uiso 0.50 1 calc PR . .
H9B H 0.3072 0.4505 0.3079 0.047 Uiso 0.50 1 calc PR . .

loop_
_atom_site_aniso_label
_atom_site_aniso_U_11
_atom_site_aniso_U_22
_atom_site_aniso_U_33
_atom_site_aniso_U_23
_atom_site_aniso_U_13
_atom_site_aniso_U_12
Zn1 0.0405(4) 0.0466(4) 0.0457(4) 0.0061(3) -0.0045(3) -0.0013(3)
Zn2 0.0466(5) 0.0447(4) 0.0445(4) -0.0018(3) 0.0071(3) 0.0003(3)
Cl3 0.0417(9) 0.0706(10) 0.0554(9) 0.0059(7) 0.0021(7) 0.0118(7)
Cl2 0.0798(13) 0.0626(10) 0.0534(9) -0.0109(8) -0.0011(8) -0.0092(8)
Cl1 0.0783(12) 0.0503(9) 0.0660(10) -0.0034(7) 0.0019(8) -0.0004(8)
O1 0.032(2) 0.063(2) 0.043(2) 0.0086(18) -0.0009(16) 0.0117(18)
N3 0.050(3) 0.050(3) 0.054(3) 0.011(2) -0.006(2) -0.003(2)
N4 0.051(3) 0.052(3) 0.059(3) 0.006(2) 0.009(2) 0.001(2)
N1 0.051(3) 0.045(3) 0.044(3) 0.003(2) 0.001(2) 0.001(2)
N2 0.046(3) 0.074(4) 0.076(4) 0.035(3) -0.014(3) -0.017(3)
C6 0.040(3) 0.047(3) 0.047(3) -0.006(3) -0.006(3) -0.003(3)
C1 0.038(3) 0.049(3) 0.040(3) -0.006(2) -0.003(2) 0.009(2)
C15 0.051(4) 0.048(4) 0.049(3) 0.002(3) -0.006(3) 0.005(3)
C5 0.042(4) 0.056(4) 0.070(4) -0.007(3) 0.000(3) -0.004(3)
C16 0.071(5) 0.051(4) 0.051(4) 0.006(3) 0.006(3) 0.006(3)
C2 0.040(4) 0.052(3) 0.058(3) -0.003(3) -0.002(3) 0.007(3)
C3 0.053(4) 0.052(4) 0.086(5) 0.003(3) -0.008(3) 0.002(3)
C4 0.032(3) 0.059(4) 0.095(5) -0.007(4) -0.008(3) 0.004(3)
C7 0.043(4) 0.068(4) 0.063(4) 0.013(3) -0.004(3) -0.014(3)
C10 0.059(5) 0.097(6) 0.109(6) 0.058(5) -0.007(4) 0.000(4)
C18 0.053(4) 0.061(4) 0.056(4) 0.006(3) -0.002(3) -0.010(3)
C22 0.063(5) 0.068(4) 0.082(5) -0.004(4) 0.018(4) -0.001(4)
C14 0.052(4) 0.071(5) 0.095(5) 0.019(4) -0.026(4) -0.011(4)
C17 0.069(5) 0.054(4) 0.076(4) -0.005(3) 0.010(4) -0.015(3)
C19 0.059(5) 0.075(5) 0.073(4) 0.018(4) 0.003(4) -0.016(4)
C20 0.058(5) 0.100(6) 0.081(5) 0.027(4) 0.014(4) -0.006(5)
C23 0.029(4) 0.095(6) 0.154(8) 0.007(6) -0.006(4) 0.003(4)
C21 0.064(5) 0.101(6) 0.071(4) 0.004(4) 0.018(4) 0.014(4)
C11 0.058(5) 0.124(7) 0.166(9) 0.103(7) -0.005(5) 0.010(5)
C12 0.050(5) 0.112(7) 0.109(6) 0.037(5) -0.012(4) 0.020(4)
C13 0.052(5) 0.088(6) 0.108(6) 0.017(5) -0.024(4) -0.005(4)
C8 0.074(6) 0.161(10) 0.165(9) 0.121(8) -0.043(6) -0.064(7)
C9 0.027(6) 0.023(5) 0.067(7) 0.024(5) -0.008(5) -0.002(4)

loop_
_atom_type_symbol
_atom_type_description
_atom_type_scat_dispersion_real
_atom_type_scat_dispersion_imag
_atom_type_scat_source
C C 0.0033 0.0016 'International Tables Vol C Tables 4.2.6.8 and 6.1.1.4'
H H 0.0000 0.0000 'International Tables Vol C Tables 4.2.6.8 and 6.1.1.4'
N N 0.0061 0.0033 'International Tables Vol C Tables 4.2.6.8 and 6.1.1.4'
O O 0.0106 0.0060 'International Tables Vol C Tables 4.2.6.8 and 6.1.1.4'
Cl Cl 0.1484 0.1585 'International Tables Vol C Tables 4.2.6.8 and 6.1.1.4'
Zn Zn 0.2839 1.4301 'International Tables Vol C Tables 4.2.6.8 and 6.1.1.4'

loop_
_geom_angle_atom_site_label_1
_geom_angle_atom_site_label_2
_geom_angle_atom_site_label_3
_geom_angle
_geom_angle_site_symmetry_1
_geom_angle_site_symmetry_3
_geom_angle_publ_flag
N2 Zn1 O1 85.50(17) . . ?
N2 Zn1 N3 89.79(19) . . ?
O1 Zn1 N3 163.82(17) . . ?
N2 Zn1 Cl1 124.44(19) . . ?
O1 Zn1 Cl1 96.38(12) . . ?
N3 Zn1 Cl1 99.04(14) . . ?
N2 Zn1 Cl3 131.10(19) . . ?
O1 Zn1 Cl3 79.70(11) . . ?
N3 Zn1 Cl3 91.93(14) . . ?
Cl1 Zn1 Cl3 103.49(7) . . ?
O1 Zn2 N1 85.43(16) . . ?
O1 Zn2 N4 154.26(18) . . ?
N1 Zn2 N4 91.88(19) . . ?
O1 Zn2 Cl2 103.51(12) . . ?
N1 Zn2 Cl2 111.02(14) . . ?
N4 Zn2 Cl2 101.35(15) . . ?
O1 Zn2 Cl3 78.53(10) . . ?
N1 Zn2 Cl3 142.04(13) . . ?
N4 Zn2 Cl3 88.28(14) . . ?
Cl2 Zn2 Cl3 106.12(6) . . ?
Zn1 Cl3 Zn2 87.15(5) . . ?
C1 O1 Zn2 124.3(3) . . ?
C1 O1 Zn1 124.5(3) . . ?
Zn2 O1 Zn1 110.44(16) . . ?
C14 N3 C10 117.1(6) . . ?
C14 N3 Zn1 117.8(4) . . ?
C10 N3 Zn1 124.5(5) . . ?
C22 N4 C18 118.0(6) . . ?
C22 N4 Zn2 117.3(4) . . ?
C18 N4 Zn2 124.7(4) . . ?
C15 N1 C16 118.8(5) . . ?
C15 N1 Zn2 122.7(4) . . ?
C16 N1 Zn2 118.2(4) . . ?
C7 N2 C8 117.0(6) . . ?
C7 N2 Zn1 125.9(4) . . ?
C8 N2 Zn1 117.0(4) . . ?
C5 C6 C1 119.8(5) . . ?
C5 C6 C7 117.1(6) . . ?
C1 C6 C7 123.0(5) . . ?
O1 C1 C2 121.6(5) . . ?
O1 C1 C6 120.7(5) . . ?
C2 C1 C6 117.6(5) . . ?
N1 C15 C2 126.9(6) . . ?
C4 C5 C6 123.2(6) . . ?
N1 C16 C17 111.7(5) . . ?
C3 C2 C1 119.8(6) . . ?
C3 C2 C15 117.5(6) . . ?
C1 C2 C15 122.5(5) . . ?
C4 C3 C2 122.2(6) . . ?
C5 C4 C3 117.2(6) . . ?
C5 C4 C23 120.9(7) . . ?
C3 C4 C23 121.9(6) . . ?
N2 C7 C6 127.7(6) . . ?
N3 C10 C11 120.2(7) . . ?
N3 C10 C9 119.0(6) . . ?
C11 C10 C9 120.6(7) . . ?
N4 C18 C19 120.5(6) . . ?
N4 C18 C17 117.8(6) . . ?
C19 C18 C17 121.6(6) . . ?
N4 C22 C21 124.2(7) . . ?
N3 C14 C13 124.8(7) . . ?
C18 C17 C16 114.1(6) . . ?
C20 C19 C18 121.3(7) . . ?
C19 C20 C21 118.2(7) . . ?
C22 C21 C20 117.7(7) . . ?
C12 C11 C10 120.2(8) . . ?
C13 C12 C11 118.8(7) . . ?
C12 C13 C14 118.8(7) . . ?
C9 C8 N2 118.1(9) . . ?
C8 C9 C10 112.9(9) . . ?

loop_
_geom_bond_atom_site_label_1
_geom_bond_atom_site_label_2
_geom_bond_distance
_geom_bond_site_symmetry_2
_geom_bond_publ_flag
Zn1 N2 2.057(5) . ?
Zn1 O1 2.092(3) . ?
Zn1 N3 2.169(5) . ?
Zn1 Cl1 2.2630(18) . ?
Zn1 Cl3 2.4089(17) . ?
Zn2 O1 2.032(4) . ?
Zn2 N1 2.078(5) . ?
Zn2 N4 2.110(5) . ?
Zn2 Cl2 2.2405(17) . ?
Zn2 Cl3 2.5046(16) . ?
O1 C1 1.304(6) . ?
N3 C14 1.313(8) . ?
N3 C10 1.325(9) . ?
N4 C22 1.324(8) . ?
N4 C18 1.341(8) . ?
N1 C15 1.251(7) . ?
N1 C16 1.458(8) . ?
N2 C7 1.269(8) . ?
N2 C8 1.487(9) . ?
C6 C5 1.389(8) . ?
C6 C1 1.423(8) . ?
C6 C7 1.439(8) . ?
C1 C2 1.413(8) . ?
C15 C2 1.445(9) . ?
C5 C4 1.369(9) . ?
C16 C17 1.517(9) . ?
C2 C3 1.400(8) . ?
C3 C4 1.401(9) . ?
C4 C23 1.503(9) . ?
C10 C11 1.394(10) . ?
C10 C9 1.528(13) . ?
C18 C19 1.384(9) . ?
C18 C17 1.491(9) . ?
C22 C21 1.374(9) . ?
C14 C13 1.349(9) . ?
C19 C20 1.351(10) . ?
C20 C21 1.387(11) . ?
C11 C12 1.349(11) . ?
C12 C13 1.324(10) . ?
C8 C9 1.297(14) . ?
